data_1531906
loop_
_publ_author_name
'Maksimov, B.A.'
'Gubina, Yu.B.'
'Sobolev, B.P.'
'Molchanov, V.N.'
'Grigor'eva, N.B.'
'Belokoneva, E.L.'
'Vigdorchik, A.G.'
'Krivandina, E.A.'

_publ_section_title
;
 The Ba1-x Rx F2+x (R = Gd - Lu) phases with the distorted fluorite
 structure as products of crystallization of incongruent melts in (Ba
 F2)-(R F3) systems. II.Crystal structures of two new forms of Ba1-x Ybx
 F2+x fluorite phases ....
;
_journal_name_full Kristallografiya
_journal_page_first 417
_journal_page_last 423
_journal_volume 47
_journal_year 2002
_chemical_formula_sum 'Ba0.8 F2.2 Yb0.2'
_chemical_name_systematic 'Ba0.8 Yb0.2 F2.2'
_space_group_IT_number 221
_symmetry_space_group_name_Hall '-P 4 2 3'
_symmetry_space_group_name_H-M 'P m -3 m'
_cell_angle_alpha 90
_cell_angle_beta 90
_cell_angle_gamma 90
_cell_formula_units_Z 4
_cell_length_a 6.096
_cell_length_b 6.096
_cell_length_c 6.096
_cell_volume 226.535
_citation_journal_id_ASTM KRISAJ
_cod_data_source_file Maksimov_KRISAJ_2002_727.cif
_cod_data_source_block Ba0.8F2.2Yb0.2
_cod_original_cell_volume 226.5348
_cod_database_code 1531906

loop_
_symmetry_equiv_pos_as_xyz
x,y,z
-y,x,z
-x,-y,z
y,-x,z
x,-y,-z
y,x,-z
-x,y,-z
-y,-x,-z
z,x,y
-x,z,y
-z,-x,y
x,-z,y
z,-x,-y
x,z,-y
-z,x,-y
-x,-z,-y
y,z,x
y,-z,-x
z,y,-x
-y,z,-x
-z,-y,-x
-y,-z,x
z,-y,x
-z,y,x
-x,-y,-z
y,-x,-z
x,y,-z
-y,x,-z
-x,y,z
-y,-x,z
x,-y,z
y,x,z
-z,-x,-y
x,-z,-y
z,x,-y
-x,z,-y
-z,x,y
-x,-z,y
z,-x,y
x,z,y
-y,-z,-x
-y,z,x
-z,-y,x
y,-z,x
z,y,x
y,z,-x
-z,y,-x
z,-y,-x

loop_
_atom_site_label
_atom_site_type_symbol
_atom_site_fract_x
_atom_site_fract_y
_atom_site_fract_z
_atom_site_occupancy
_atom_site_U_iso_or_equiv
F3 F-1 0.397 0 0 0.1267 0.0
Ba2 Ba+2 0 0.5 0.5 1 0.0
F4 F-1 0.5 0.18 0.18 0.0233 0.0
Yb1 Yb+3 0 0 0 0.8 0.0
F1 F-1 0.228 0.228 0.228 0.7045 0.0
Ba1 Ba+2 0 0 0 0.2 0.0
F2 F-1 0.287 0.287 0.287 0.2545 0.0
F5 F-1 0.5 0.5 0.5 0.08 0.0
